data_7248059
loop_
_publ_author_name
'Krishna Rao, Vajja'
'Paul, Subarno'
'Gulkis, Mitchell'
'Shen, Zhihang'
'Nair, Haritha'
'Singh, Amandeep'
'Li, Chenglong'
'Sharma, Arun K.'
'\,Ca\(glayan, Melike'
'Das, Chinmay'
'Das, Biswajit'
'Kundu, Chanakya Nath'
'Narayan, Satya'
'Guchhait, Sankar Kumar'

_publ_section_title
;
 Molecular Editing of NSC-666719 Enabling Discovery of
 benzodithiazinedioxide-guanidines as Anticancer Agents
;
_journal_name_full 'RSC Medicinal Chemistry'
_journal_paper_doi 10.1039/D3MD00648D
_journal_year 2024
_chemical_formula_moiety 'C16 H15 Cl N4 O3 S2'
_chemical_formula_sum 'C16 H15 Cl N4 O3 S2'
_chemical_formula_weight 410.89
_space_group_crystal_system monoclinic
_space_group_IT_number 15
_space_group_name_Hall '-C 2yc'
_space_group_name_H-M_alt 'C 1 2/c 1'
_atom_sites_solution_hydrogens geom
_audit_creation_date 2022-05-04
_audit_creation_method
;
Olex2 1.2-ac3
(compiled 2017.01.05 svn.r3372 for Rigaku Oxford Diffraction, GUI svn.r5289)
;
_audit_update_record
;
2023-06-14 deposited with the CCDC.	2024-01-25 downloaded from the CCDC.
;
_cell_angle_alpha 90
_cell_angle_beta 94.120(2)
_cell_angle_gamma 90
_cell_formula_units_Z 8
_cell_length_a 25.8739(6)
_cell_length_b 9.36039(17)
_cell_length_c 14.3273(3)
_cell_measurement_reflns_used 8244
_cell_measurement_temperature 293(2)
_cell_measurement_theta_max 27.1180
_cell_measurement_theta_min 3.4390
_cell_volume 3460.96(13)
_computing_cell_refinement 'CrysAlisPro 1.171.39.31d (Rigaku OD, 2017)'
_computing_data_collection 'CrysAlisPro 1.171.39.31d (Rigaku OD, 2017)'
_computing_data_reduction 'CrysAlisPro 1.171.39.31d (Rigaku OD, 2017)'
_computing_molecular_graphics 'Olex2 (Dolomanov et al., 2009)'
_computing_publication_material 'Olex2 (Dolomanov et al., 2009)'
_computing_structure_refinement 'ShelXL (Sheldrick, 2015)'
_computing_structure_solution 'ShelXT (Sheldrick, 2015)'
_diffrn_ambient_temperature 293(2)
_diffrn_detector_type HyPix3000
_diffrn_measured_fraction_theta_full 0.956
_diffrn_measured_fraction_theta_max 0.945
_diffrn_measurement_details
;
List of Runs (angles in degrees, time in seconds):

  # Type    Start    End  Width  t~exp~   \w     \q     \k     \f   Frames
#--------------------------------------------------------------------------
  1  \w    -38.00  14.00   0.50   12.00    --   -9.95 103.00 -66.00  104
  2  \w     -9.00  16.00   0.50   12.00    --   10.22-103.00-169.00   50
  3  \w    -58.00  -3.00   0.50   12.00    --   -9.95 125.00  30.00  110
  4  \w    -47.00  -4.00   0.50   12.00    --   -9.95 125.00  60.00   86
  5  \w    -68.00 -10.00   0.50   12.00    --   -9.95 -38.00-180.00  116
  6  \w    -57.00  -5.00   0.50   12.00    --   -9.95 125.00-120.00  104
  7  \w    -23.00  49.00   0.50   12.00    --   -9.95  38.00-180.00  144
  8  \w    -28.00  -3.00   0.50   12.00    --   -9.95 125.00   0.00   50
  9  \w      7.00  78.00   0.50   12.00    --   10.22  19.00  90.00  142
;
_diffrn_measurement_device 'four-circle diffractometer'
_diffrn_measurement_device_type 'SuperNova, Single source at offset/far, HyPix3000'
_diffrn_measurement_method '\w scans'
_diffrn_radiation_type MoK\a
_diffrn_radiation_wavelength 0.71073
_diffrn_reflns_av_R_equivalents 0.0343
_diffrn_reflns_av_unetI/netI 0.0334
_diffrn_reflns_Laue_measured_fraction_full 0.956
_diffrn_reflns_Laue_measured_fraction_max 0.945
_diffrn_reflns_limit_h_max 29
_diffrn_reflns_limit_h_min -32
_diffrn_reflns_limit_k_max 11
_diffrn_reflns_limit_k_min -11
_diffrn_reflns_limit_l_max 17
_diffrn_reflns_limit_l_min -16
_diffrn_reflns_number 13987
_diffrn_reflns_point_group_measured_fraction_full 0.956
_diffrn_reflns_point_group_measured_fraction_max 0.945
_diffrn_reflns_theta_full 25.242
_diffrn_reflns_theta_max 26.368
_diffrn_reflns_theta_min 3.158
_exptl_absorpt_coefficient_mu 0.488
_exptl_absorpt_correction_T_max 1.00000
_exptl_absorpt_correction_T_min 0.86653
_exptl_absorpt_correction_type multi-scan
_exptl_absorpt_process_details
;
CrysAlisPro 1.171.39.31d (Rigaku Oxford Diffraction, 2017)
Empirical absorption correction using spherical harmonics,
 implemented in SCALE3 ABSPACK scaling algorithm.
;
_exptl_crystal_colour colorless
_exptl_crystal_density_diffrn 1.577
_exptl_crystal_description rod
_exptl_crystal_F_000 1696
_exptl_crystal_size_max 0.05
_exptl_crystal_size_mid 0.045
_exptl_crystal_size_min 0.03
_refine_diff_density_max 0.231
_refine_diff_density_min -0.332
_refine_diff_density_rms 0.069
_refine_ls_extinction_method none
_refine_ls_goodness_of_fit_ref 1.094
_refine_ls_hydrogen_treatment constr
_refine_ls_matrix_type full
_refine_ls_number_parameters 237
_refine_ls_number_reflns 3343
_refine_ls_number_restraints 0
_refine_ls_restrained_S_all 1.094
_refine_ls_R_factor_all 0.0435
_refine_ls_R_factor_gt 0.0357
_refine_ls_shift/su_max 0.001
_refine_ls_shift/su_mean 0.000
_refine_ls_structure_factor_coef Fsqd
_refine_ls_weighting_details 'w=1/[\s^2^(Fo^2^)+(0.0463P)^2^+1.2171P] where P=(Fo^2^+2Fc^2^)/3'
_refine_ls_weighting_scheme calc
_refine_ls_wR_factor_gt 0.0888
_refine_ls_wR_factor_ref 0.0944
_reflns_Friedel_coverage 0.000
_reflns_number_gt 2807
_reflns_number_total 3343
_reflns_threshold_expression 'I > 2\s(I)'
_cod_data_source_file d3md00648d2.cif
_cod_data_source_block ex-skg-66-2
_cod_database_code 7248059
_shelx_shelxl_version_number 2017/1
_shelx_space_group_comment
;
The symmetry employed for this shelxl refinement is uniquely defined
by the following loop, which should always be used as a source of
symmetry information in preference to the above space-group names.
They are only intended as comments.
;
_olex2_refinement_description
;
1. Fixed Uiso
 At 1.2 times of:
  All C(H) groups, All N(H) groups, All N(H,H) groups
 At 1.5 times of:
  All C(H,H,H) groups
2.a Aromatic/amide H refined with riding coordinates:
 N3(H3), C6(H6), C3(H3A), C10(H10), C14(H14), C13(H13), C11(H11)
2.b X=CH2 refined with riding coordinates:
 N4(H4A,H4B)
2.c Idealised Me refined as rotating group:
 C18(H18A,H18B,H18C), C15(H15A,H15B,H15C)
;
_olex2_submission_special_instructions 'No special instructions were received'
_oxdiff_exptl_absorpt_empirical_details
;
Empirical correction (ABSPACK) includes:
- Absorption correction using spherical harmonics
- Frame scaling
;

loop_
_space_group_symop_operation_xyz
'x, y, z'
'-x, y, -z+1/2'
'x+1/2, y+1/2, z'
'-x+1/2, y+1/2, -z+1/2'
'-x, -y, -z'
'x, -y, z-1/2'
'-x+1/2, -y+1/2, -z'
'x+1/2, -y+1/2, z-1/2'

loop_
_atom_site_label
_atom_site_type_symbol
_atom_site_fract_x
_atom_site_fract_y
_atom_site_fract_z
_atom_site_U_iso_or_equiv
_atom_site_adp_type
_atom_site_occupancy
_atom_site_site_symmetry_order
_atom_site_calc_flag
_atom_site_refinement_flags_posn
_atom_site_refinement_flags_adp
_atom_site_refinement_flags_occupancy
_atom_site_disorder_assembly
_atom_site_disorder_group
S1 S 0.32421(2) 0.80911(5) 0.47012(3) 0.02848(15) Uani 1 1 d . . . . .
S2 S 0.41481(2) 0.62915(5) 0.38708(4) 0.03107(15) Uani 1 1 d . . . . .
Cl1 Cl 0.52705(2) 1.11017(5) 0.36740(4) 0.03992(16) Uani 1 1 d . . . . .
O1 O 0.28206(5) 0.90842(14) 0.46712(10) 0.0386(4) Uani 1 1 d . . . . .
O2 O 0.33874(6) 0.74335(14) 0.55900(9) 0.0402(4) Uani 1 1 d . . . . .
O3 O 0.06740(6) 0.14318(16) 0.34551(11) 0.0470(4) Uani 1 1 d . . . . .
N2 N 0.33924(6) 0.48195(16) 0.31669(11) 0.0296(4) Uani 1 1 d . . . . .
N1 N 0.31079(6) 0.68933(15) 0.39126(11) 0.0294(4) Uani 1 1 d . . . . .
N3 N 0.25595(7) 0.43100(17) 0.36703(12) 0.0369(4) Uani 1 1 d . . . . .
H3 H 0.261189 0.491317 0.411989 0.044 Uiso 1 1 calc R . . . .
N4 N 0.28539(7) 0.32460(19) 0.23720(12) 0.0426(5) Uani 1 1 d . . . . .
H4A H 0.257364 0.275111 0.230647 0.051 Uiso 1 1 calc R . . . .
H4B H 0.308891 0.314539 0.198201 0.051 Uiso 1 1 calc R . . . .
C8 C 0.29239(8) 0.41655(19) 0.30755(13) 0.0288(4) Uani 1 1 d . . . . .
C7 C 0.34722(7) 0.60083(18) 0.36539(13) 0.0267(4) Uani 1 1 d . . . . .
C1 C 0.46908(7) 1.0281(2) 0.39112(13) 0.0281(4) Uani 1 1 d . . . . .
C6 C 0.46527(8) 0.88155(19) 0.38249(13) 0.0287(4) Uani 1 1 d . . . . .
H6 H 0.492845 0.828231 0.362974 0.034 Uiso 1 1 calc R . . . .
C4 C 0.37919(7) 0.89702(19) 0.43407(12) 0.0256(4) Uani 1 1 d . . . . .
C5 C 0.41948(7) 0.81505(19) 0.40350(13) 0.0264(4) Uani 1 1 d . . . . .
C2 C 0.42850(8) 1.11367(19) 0.41724(13) 0.0295(5) Uani 1 1 d . . . . .
C9 C 0.20812(8) 0.3522(2) 0.36123(14) 0.0319(5) Uani 1 1 d . . . . .
C3 C 0.38353(8) 1.04481(19) 0.43872(13) 0.0307(4) Uani 1 1 d . . . . .
H3A H 0.355672 1.098544 0.456617 0.037 Uiso 1 1 calc R . . . .
C10 C 0.16314(8) 0.4188(2) 0.32672(15) 0.0361(5) Uani 1 1 d . . . . .
H10 H 0.163939 0.513040 0.306403 0.043 Uiso 1 1 calc R . . . .
C12 C 0.11556(8) 0.2042(2) 0.35245(14) 0.0341(5) Uani 1 1 d . . . . .
C14 C 0.20688(8) 0.2123(2) 0.39152(15) 0.0362(5) Uani 1 1 d . . . . .
H14 H 0.237294 0.167994 0.414862 0.043 Uiso 1 1 calc R . . . .
C13 C 0.16041(8) 0.1372(2) 0.38733(15) 0.0372(5) Uani 1 1 d . . . . .
H13 H 0.159542 0.042972 0.407766 0.045 Uiso 1 1 calc R . . . .
C11 C 0.11729(8) 0.3449(2) 0.32262(15) 0.0380(5) Uani 1 1 d . . . . .
H11 H 0.086949 0.389756 0.299524 0.046 Uiso 1 1 calc R . . . .
C18 C 0.43328(9) 1.2739(2) 0.42320(16) 0.0429(6) Uani 1 1 d . . . . .
H18A H 0.461288 1.298749 0.467848 0.064 Uiso 1 1 calc GR . . . .
H18B H 0.401567 1.313645 0.442618 0.064 Uiso 1 1 calc GR . . . .
H18C H 0.440031 1.311538 0.362931 0.064 Uiso 1 1 calc GR . . . .
C15 C 0.06404(10) -0.0084(3) 0.35345(18) 0.0541(7) Uani 1 1 d . . . . .
H15A H 0.086417 -0.052392 0.311188 0.081 Uiso 1 1 calc GR . . . .
H15B H 0.028968 -0.038280 0.338073 0.081 Uiso 1 1 calc GR . . . .
H15C H 0.074486 -0.036565 0.416428 0.081 Uiso 1 1 calc GR . . . .

loop_
_atom_site_aniso_label
_atom_site_aniso_U_11
_atom_site_aniso_U_22
_atom_site_aniso_U_33
_atom_site_aniso_U_23
_atom_site_aniso_U_13
_atom_site_aniso_U_12
S1 0.0289(3) 0.0261(3) 0.0313(3) -0.00412(19) 0.0083(2) -0.0020(2)
S2 0.0268(3) 0.0237(3) 0.0427(3) -0.0042(2) 0.0024(2) 0.00057(19)
Cl1 0.0342(3) 0.0396(3) 0.0464(3) -0.0010(2) 0.0068(2) -0.0109(2)
O1 0.0294(8) 0.0341(7) 0.0535(9) -0.0093(7) 0.0108(7) 0.0031(6)
O2 0.0495(9) 0.0424(8) 0.0296(8) 0.0029(6) 0.0097(7) -0.0056(7)
O3 0.0329(9) 0.0532(9) 0.0556(10) -0.0074(8) 0.0072(7) -0.0116(7)
N2 0.0298(9) 0.0271(8) 0.0323(9) -0.0061(7) 0.0047(7) -0.0032(7)
N1 0.0260(9) 0.0262(8) 0.0363(9) -0.0069(7) 0.0053(7) -0.0027(7)
N3 0.0353(10) 0.0381(9) 0.0385(10) -0.0172(8) 0.0112(8) -0.0107(8)
N4 0.0412(11) 0.0488(11) 0.0393(10) -0.0204(8) 0.0132(8) -0.0167(9)
C8 0.0311(11) 0.0241(9) 0.0316(11) -0.0019(8) 0.0034(9) -0.0005(8)
C7 0.0299(11) 0.0261(9) 0.0242(10) 0.0009(8) 0.0030(8) -0.0021(8)
C1 0.0276(11) 0.0309(10) 0.0253(10) 0.0009(8) 0.0001(8) -0.0052(8)
C6 0.0256(11) 0.0296(10) 0.0309(10) -0.0018(8) 0.0022(8) -0.0002(8)
C4 0.0262(11) 0.0262(9) 0.0243(10) -0.0013(7) 0.0008(8) -0.0006(8)
C5 0.0293(11) 0.0247(9) 0.0250(10) -0.0012(7) 0.0003(8) -0.0009(8)
C2 0.0315(12) 0.0263(10) 0.0303(11) 0.0018(8) -0.0001(9) -0.0027(8)
C9 0.0302(12) 0.0338(11) 0.0325(11) -0.0100(9) 0.0084(9) -0.0073(9)
C3 0.0318(11) 0.0275(10) 0.0329(11) -0.0012(8) 0.0035(9) 0.0030(9)
C10 0.0412(13) 0.0291(10) 0.0383(12) -0.0038(9) 0.0047(10) -0.0008(10)
C12 0.0298(12) 0.0398(12) 0.0335(11) -0.0094(9) 0.0068(9) -0.0082(9)
C14 0.0306(12) 0.0374(11) 0.0403(12) -0.0040(9) 0.0001(9) 0.0009(9)
C13 0.0386(13) 0.0295(10) 0.0439(13) -0.0019(9) 0.0061(10) -0.0028(9)
C11 0.0326(12) 0.0428(12) 0.0380(12) -0.0055(10) -0.0005(10) 0.0054(10)
C18 0.0473(14) 0.0269(10) 0.0550(15) 0.0039(10) 0.0066(11) -0.0028(10)
C15 0.0516(16) 0.0532(15) 0.0577(16) -0.0011(12) 0.0061(12) -0.0230(12)

loop_
_atom_type_symbol
_atom_type_description
_atom_type_scat_dispersion_real
_atom_type_scat_dispersion_imag
_atom_type_scat_source
C C 0.0033 0.0016 'International Tables Vol C Tables 4.2.6.8 and 6.1.1.4'
H H 0.0000 0.0000 'International Tables Vol C Tables 4.2.6.8 and 6.1.1.4'
Cl Cl 0.1484 0.1585 'International Tables Vol C Tables 4.2.6.8 and 6.1.1.4'
N N 0.0061 0.0033 'International Tables Vol C Tables 4.2.6.8 and 6.1.1.4'
O O 0.0106 0.0060 'International Tables Vol C Tables 4.2.6.8 and 6.1.1.4'
S S 0.1246 0.1234 'International Tables Vol C Tables 4.2.6.8 and 6.1.1.4'

loop_
_geom_angle_atom_site_label_1
_geom_angle_atom_site_label_2
_geom_angle_atom_site_label_3
_geom_angle
_geom_angle_site_symmetry_1
_geom_angle_site_symmetry_3
_geom_angle_publ_flag
O1 S1 O2 117.01(8) . . ?
O1 S1 N1 107.77(9) . . ?
O1 S1 C4 108.61(8) . . ?
O2 S1 N1 110.61(8) . . ?
O2 S1 C4 107.18(9) . . ?
N1 S1 C4 104.98(8) . . ?
C5 S2 C7 103.22(9) . . ?
C12 O3 C15 118.03(17) . . ?
C7 N2 C8 122.40(16) . . ?
C7 N1 S1 120.54(14) . . ?
C8 N3 H3 117.9 . . ?
C8 N3 C9 124.10(16) . . ?
C9 N3 H3 117.9 . . ?
H4A N4 H4B 120.0 . . ?
C8 N4 H4A 120.0 . . ?
C8 N4 H4B 120.0 . . ?
N3 C8 N2 124.42(17) . . ?
N3 C8 N4 119.39(18) . . ?
N4 C8 N2 115.99(17) . . ?
N2 C7 S2 109.45(13) . . ?
N2 C7 N1 125.84(17) . . ?
N1 C7 S2 124.66(14) . . ?
C6 C1 Cl1 118.58(15) . . ?
C6 C1 C2 123.05(17) . . ?
C2 C1 Cl1 118.37(14) . . ?
C1 C6 H6 120.6 . . ?
C1 C6 C5 118.82(17) . . ?
C5 C6 H6 120.6 . . ?
C5 C4 S1 118.46(13) . . ?
C3 C4 S1 121.19(15) . . ?
C3 C4 C5 120.32(17) . . ?
C6 C5 S2 117.74(14) . . ?
C4 C5 S2 122.83(14) . . ?
C4 C5 C6 119.41(17) . . ?
C1 C2 C18 121.83(17) . . ?
C3 C2 C1 116.98(17) . . ?
C3 C2 C18 121.19(18) . . ?
C10 C9 N3 119.27(18) . . ?
C10 C9 C14 120.19(19) . . ?
C14 C9 N3 120.53(19) . . ?
C4 C3 H3A 119.4 . . ?
C2 C3 C4 121.30(18) . . ?
C2 C3 H3A 119.4 . . ?
C9 C10 H10 120.2 . . ?
C11 C10 C9 119.50(19) . . ?
C11 C10 H10 120.2 . . ?
O3 C12 C13 125.03(19) . . ?
O3 C12 C11 115.08(19) . . ?
C13 C12 C11 119.89(19) . . ?
C9 C14 H14 119.8 . . ?
C9 C14 C13 120.4(2) . . ?
C13 C14 H14 119.8 . . ?
C12 C13 C14 119.19(19) . . ?
C12 C13 H13 120.4 . . ?
C14 C13 H13 120.4 . . ?
C10 C11 C12 120.9(2) . . ?
C10 C11 H11 119.6 . . ?
C12 C11 H11 119.6 . . ?
C2 C18 H18A 109.5 . . ?
C2 C18 H18B 109.5 . . ?
C2 C18 H18C 109.5 . . ?
H18A C18 H18B 109.5 . . ?
H18A C18 H18C 109.5 . . ?
H18B C18 H18C 109.5 . . ?
O3 C15 H15A 109.5 . . ?
O3 C15 H15B 109.5 . . ?
O3 C15 H15C 109.5 . . ?
H15A C15 H15B 109.5 . . ?
H15A C15 H15C 109.5 . . ?
H15B C15 H15C 109.5 . . ?

loop_
_geom_bond_atom_site_label_1
_geom_bond_atom_site_label_2
_geom_bond_distance
_geom_bond_site_symmetry_2
_geom_bond_publ_flag
S1 O1 1.4314(14) . ?
S1 O2 1.4398(14) . ?
S1 N1 1.6118(16) . ?
S1 C4 1.7529(19) . ?
S2 C7 1.774(2) . ?
S2 C5 1.7590(18) . ?
Cl1 C1 1.7403(19) . ?
O3 C12 1.368(2) . ?
O3 C15 1.427(3) . ?
N2 C8 1.356(2) . ?
N2 C7 1.322(2) . ?
N1 C7 1.328(2) . ?
N3 H3 0.8600 . ?
N3 C8 1.322(2) . ?
N3 C9 1.438(2) . ?
N4 H4A 0.8600 . ?
N4 H4B 0.8600 . ?
N4 C8 1.328(2) . ?
C1 C6 1.380(2) . ?
C1 C2 1.393(3) . ?
C6 H6 0.9300 . ?
C6 C5 1.390(3) . ?
C4 C5 1.390(3) . ?
C4 C3 1.389(2) . ?
C2 C3 1.384(3) . ?
C2 C18 1.507(3) . ?
C9 C10 1.380(3) . ?
C9 C14 1.381(3) . ?
C3 H3A 0.9300 . ?
C10 H10 0.9300 . ?
C10 C11 1.371(3) . ?
C12 C13 1.381(3) . ?
C12 C11 1.386(3) . ?
C14 H14 0.9300 . ?
C14 C13 1.390(3) . ?
C13 H13 0.9300 . ?
C11 H11 0.9300 . ?
C18 H18A 0.9600 . ?
C18 H18B 0.9600 . ?
C18 H18C 0.9600 . ?
C15 H15A 0.9600 . ?
C15 H15B 0.9600 . ?
C15 H15C 0.9600 . ?
